data_7201906
loop_
_publ_author_name
'Wang, Yun Jie'
'Li, Hao Hong'
'Chen, Zhi Rong'
'Huang, Chang Cang'
'Huang, Xi He'
'Feng, Miao'
'Lin, Yun'

_publ_section_title
;
 A series of lead(II)/iodine hybrid polymers based on 1-D and 2-D
 metal--organic motifs linked by different organic conjugated ligands
;
_journal_issue 6
_journal_name_full CrystEngComm
_journal_page_first 770
_journal_paper_doi 10.1039/b718905b
_journal_volume 10
_journal_year 2008
_chemical_formula_moiety 'C5 H4 I2 N O Pb'
_chemical_formula_sum 'C5 H4 I2 N O Pb'
_chemical_formula_weight 555.09
_chemical_name_systematic
;
?
;
_space_group_IT_number 2
_symmetry_cell_setting triclinic
_symmetry_space_group_name_Hall '-P 1'
_symmetry_space_group_name_H-M 'P -1'
_atom_sites_solution_hydrogens geom
_atom_sites_solution_primary direct
_atom_sites_solution_secondary difmap
_audit_creation_method SHELXL-97
_cell_angle_alpha 78.05(3)
_cell_angle_beta 83.67(3)
_cell_angle_gamma 84.67(3)
_cell_formula_units_Z 2
_cell_length_a 4.5644(9)
_cell_length_b 8.9738(18)
_cell_length_c 11.778(2)
_cell_measurement_reflns_used 18
_cell_measurement_temperature 293(2)
_cell_measurement_theta_max 15
_cell_measurement_theta_min 12
_cell_volume 467.88(16)
_computing_cell_refinement 'TEXRAY software'
_computing_data_collection 'TEXRAY software (Molecular Structure Corporation, 1999)'
_computing_data_reduction 'TEXSAN (Molecular Structure Corporation, 1999)'
_computing_molecular_graphics 'ORTEX (P.McArdle, 1995)'
_computing_publication_material 'SHELXL-97/2 (Sheldrick,1997)')'
_computing_structure_refinement 'SHELXL-97 (Sheldrick, 1997)'
_computing_structure_solution 'SHELXS-97 (Sheldrick, 1997)'
_diffrn_ambient_temperature 293(2)
_diffrn_detector_area_resol_mean None
_diffrn_measured_fraction_theta_full 0.997
_diffrn_measured_fraction_theta_max 0.997
_diffrn_measurement_device_type 'Rigaku Weissenberg IP'
_diffrn_measurement_method 'scintillation counter'
_diffrn_radiation_monochromator graphite
_diffrn_radiation_source 'rotor target'
_diffrn_radiation_type MoK\a
_diffrn_radiation_wavelength 0.71073
_diffrn_reflns_av_R_equivalents 0.0780
_diffrn_reflns_av_sigmaI/netI 0.1128
_diffrn_reflns_limit_h_max 5
_diffrn_reflns_limit_h_min -5
_diffrn_reflns_limit_k_max 11
_diffrn_reflns_limit_k_min -11
_diffrn_reflns_limit_l_max 15
_diffrn_reflns_limit_l_min -15
_diffrn_reflns_number 4670
_diffrn_reflns_theta_full 27.47
_diffrn_reflns_theta_max 27.47
_diffrn_reflns_theta_min 3.20
_diffrn_standards_decay_% 'not measured'
_diffrn_standards_interval_count 'not measured'
_diffrn_standards_interval_time 'not measured'
_diffrn_standards_number 0
_exptl_absorpt_coefficient_mu 24.567
_exptl_absorpt_correction_T_max 0.052
_exptl_absorpt_correction_T_min 0.013
_exptl_absorpt_correction_type multi-scan
_exptl_absorpt_process_details 'TEXRAY software (Molecular Structure Corporation, 1999)'
_exptl_crystal_colour Blown
_exptl_crystal_density_diffrn 3.940
_exptl_crystal_density_method 'not measured'
_exptl_crystal_description Block
_exptl_crystal_F_000 474.0
_exptl_crystal_size_max 0.18
_exptl_crystal_size_mid 0.12
_exptl_crystal_size_min 0.11
_refine_diff_density_max 2.447
_refine_diff_density_min -1.900
_refine_diff_density_rms 0.299
_refine_ls_extinction_method none
_refine_ls_goodness_of_fit_ref 0.949
_refine_ls_hydrogen_treatment ref
_refine_ls_matrix_type full
_refine_ls_number_parameters 93
_refine_ls_number_reflns 2140
_refine_ls_number_restraints 0
_refine_ls_restrained_S_all 0.949
_refine_ls_R_factor_all 0.0736
_refine_ls_R_factor_gt 0.0511
_refine_ls_shift/su_max 0.001
_refine_ls_shift/su_mean 0.000
_refine_ls_structure_factor_coef Fsqd
_refine_ls_weighting_details 'calc w=1/[\s^2^(Fo^2^)+(0.0000P)^2^+0.0000P] where P=(Fo^2^+2Fc^2^)/3'
_refine_ls_weighting_scheme calc
_refine_ls_wR_factor_gt 0.0997
_refine_ls_wR_factor_ref 0.1108
_reflns_number_gt 1510
_reflns_number_total 2140
_reflns_threshold_expression >2sigma(I)
_cod_data_source_file b718905b.txt
_cod_data_source_block y08f
_cod_depositor_comments
;
The following automatic conversions were performed:
'_symmetry_cell_setting' value 'Triclinic' changed to 'triclinic'
according to '/home/saulius/struct/CIF-dictionaries/cif_core.dic'
dictionary named 'cif_core.dic' version 2.4.1 from
2010-06-29.

'_exptl_absorpt_correction_type' value 'Multi-Scan' changed
to 'multi-scan' according to
'/home/saulius/struct/CIF-dictionaries/cif_core.dic' dictionary named
'cif_core.dic' version 2.4.1 from 2010-06-29.

Automatic conversion script
Id: cif_fix_enum 1527 2010-12-29 10:47:43Z saulius 
;
_cod_original_sg_symbol_Hall -P1
_cod_original_sg_symbol_H-M P-1
_cod_database_code 7201906

loop_
_symmetry_equiv_pos_as_xyz
'x, y, z'
'-x, -y, -z'

loop_
_atom_site_label
_atom_site_type_symbol
_atom_site_fract_x
_atom_site_fract_y
_atom_site_fract_z
_atom_site_U_iso_or_equiv
_atom_site_adp_type
_atom_site_occupancy
_atom_site_symmetry_multiplicity
_atom_site_calc_flag
_atom_site_refinement_flags
_atom_site_disorder_assembly
_atom_site_disorder_group
Pb1 Pb 0.30452(8) 0.91374(5) 0.35680(4) 0.04399(19) Uani 1 1 d . . .
I1 I 0.22646(16) 1.24247(10) 0.45986(7) 0.0513(3) Uani 1 1 d . . .
I2 I -0.17756(15) 1.03626(10) 0.17402(7) 0.0499(3) Uani 1 1 d . . .
N1 N 0.5211(19) 0.6420(11) 0.2119(9) 0.043(3) Uani 1 1 d . . .
O1 O 0.331(2) 0.6819(12) 0.2918(9) 0.066(3) Uani 1 1 d . . .
C1 C 0.505(3) 0.7035(14) 0.0998(11) 0.048(3) Uani 1 1 d . . .
H1 H 0.3678 0.7848 0.0782 0.057 Uiso 1 1 calc R . .
C2 C 0.686(3) 0.6496(14) 0.0173(11) 0.047(3) Uani 1 1 d . . .
H2 H 0.6663 0.6929 -0.0606 0.057 Uiso 1 1 calc R . .
C3 C 0.902(2) 0.5315(12) 0.0442(11) 0.038(3) Uani 1 1 d . . .
C4 C 0.915(3) 0.4791(14) 0.1635(12) 0.049(3) Uani 1 1 d . . .
H4 H 1.0594 0.4030 0.1882 0.059 Uiso 1 1 calc R . .
C5 C 0.731(3) 0.5319(16) 0.2438(12) 0.054(4) Uani 1 1 d . . .
H5 H 0.7486 0.4922 0.3225 0.065 Uiso 1 1 calc R . .

loop_
_atom_site_aniso_label
_atom_site_aniso_U_11
_atom_site_aniso_U_22
_atom_site_aniso_U_33
_atom_site_aniso_U_23
_atom_site_aniso_U_13
_atom_site_aniso_U_12
Pb1 0.0350(3) 0.0522(3) 0.0421(3) -0.0016(2) -0.0046(2) -0.00580(18)
I1 0.0433(4) 0.0562(6) 0.0468(5) 0.0093(4) -0.0072(4) -0.0048(3)
I2 0.0379(4) 0.0618(6) 0.0423(5) 0.0089(4) -0.0050(3) -0.0053(3)
N1 0.037(5) 0.047(6) 0.046(6) -0.011(5) -0.004(5) -0.010(4)
O1 0.069(6) 0.060(7) 0.071(7) -0.030(5) 0.015(5) -0.009(5)
C1 0.049(7) 0.045(8) 0.042(8) 0.003(6) -0.006(6) 0.006(5)
C2 0.058(7) 0.045(8) 0.037(7) 0.007(6) -0.015(6) -0.010(6)
C3 0.043(6) 0.017(5) 0.057(8) -0.005(5) -0.016(5) -0.005(4)
C4 0.056(7) 0.040(7) 0.050(8) 0.000(6) -0.013(7) -0.003(5)
C5 0.044(7) 0.068(9) 0.045(8) 0.014(7) -0.016(6) -0.015(6)

loop_
_atom_type_symbol
_atom_type_description
_atom_type_scat_dispersion_real
_atom_type_scat_dispersion_imag
_atom_type_scat_source
C C 0.0033 0.0016 'International Tables Vol C Tables 4.2.6.8 and 6.1.1.4'
H H 0.0000 0.0000 'International Tables Vol C Tables 4.2.6.8 and 6.1.1.4'
N N 0.0061 0.0033 'International Tables Vol C Tables 4.2.6.8 and 6.1.1.4'
O O 0.0106 0.0060 'International Tables Vol C Tables 4.2.6.8 and 6.1.1.4'
I I -0.4742 1.8119 'International Tables Vol C Tables 4.2.6.8 and 6.1.1.4'
Pb Pb -3.3944 10.1111 'International Tables Vol C Tables 4.2.6.8 and 6.1.1.4'

loop_
_geom_angle_atom_site_label_1
_geom_angle_atom_site_label_2
_geom_angle_atom_site_label_3
_geom_angle
_geom_angle_site_symmetry_1
_geom_angle_site_symmetry_3
_geom_angle_publ_flag
O1 Pb1 I2 92.1(3) . 1_655 ?
O1 Pb1 I2 86.6(2) . . ?
I2 Pb1 I2 92.06(3) 1_655 . ?
O1 Pb1 I1 88.3(2) . 2_676 ?
I2 Pb1 I1 90.27(3) 1_655 2_676 ?
I2 Pb1 I1 174.45(3) . 2_676 ?
O1 Pb1 I1 82.9(2) . 2_576 ?
I2 Pb1 I1 175.03(3) 1_655 2_576 ?
I2 Pb1 I1 88.09(3) . 2_576 ?
I1 Pb1 I1 89.16(3) 2_676 2_576 ?
O1 Pb1 I1 176.5(2) . . ?
I2 Pb1 I1 91.29(4) 1_655 . ?
I2 Pb1 I1 92.50(3) . . ?
I1 Pb1 I1 92.48(3) 2_676 . ?
I1 Pb1 I1 93.67(3) 2_576 . ?
Pb1 I1 Pb1 89.16(3) 2_676 2_576 ?
Pb1 I1 Pb1 87.52(3) 2_676 . ?
Pb1 I1 Pb1 86.33(3) 2_576 . ?
Pb1 I2 Pb1 92.06(3) 1_455 . ?
O1 N1 C1 121.7(11) . . ?
O1 N1 C5 118.5(11) . . ?
C1 N1 C5 119.8(12) . . ?
N1 O1 Pb1 125.7(7) . . ?
N1 C1 C2 120.8(11) . . ?
N1 C1 H1 119.6 . . ?
C2 C1 H1 119.6 . . ?
C1 C2 C3 122.2(11) . . ?
C1 C2 H2 118.9 . . ?
C3 C2 H2 118.9 . . ?
C2 C3 C4 113.4(12) . . ?
C2 C3 C3 123.3(13) . 2_765 ?
C4 C3 C3 123.3(12) . 2_765 ?
C5 C4 C3 123.5(12) . . ?
C5 C4 H4 118.2 . . ?
C3 C4 H4 118.2 . . ?
C4 C5 N1 120.1(11) . . ?
C4 C5 H5 120.0 . . ?
N1 C5 H5 120.0 . . ?

loop_
_geom_bond_atom_site_label_1
_geom_bond_atom_site_label_2
_geom_bond_distance
_geom_bond_site_symmetry_2
_geom_bond_publ_flag
Pb1 O1 2.350(11) . ?
Pb1 I2 3.1324(14) 1_655 ?
Pb1 I2 3.2094(12) . ?
Pb1 I1 3.2279(13) 2_676 ?
Pb1 I1 3.2749(14) 2_576 ?
Pb1 I1 3.3905(14) . ?
I1 Pb1 3.2279(13) 2_676 ?
I1 Pb1 3.2749(14) 2_576 ?
I2 Pb1 3.1324(14) 1_455 ?
N1 O1 1.291(15) . ?
N1 C1 1.329(14) . ?
N1 C5 1.336(16) . ?
C1 C2 1.34(2) . ?
C1 H1 0.9300 . ?
C2 C3 1.389(16) . ?
C2 H2 0.9300 . ?
C3 C4 1.392(17) . ?
C3 C3 1.47(3) 2_765 ?
C4 C5 1.33(2) . ?
C4 H4 0.9300 . ?
C5 H5 0.9300 . ?
